data_7159901
loop_
_publ_author_name
'Ohira, Kazuki'
'Kozuka, Kumpei'
'Kaneda, Naoki'
'Yamamoto, Masahiro'
'Imato, Keiichi'
'Ooyama, Yousuke'

_publ_section_title
;
 Photochromism of phenazine-2,3-diol derivatives through excited state
 intermolecular proton transfer based on keto-enol tautomerization.
;
_journal_issue 20
_journal_name_full 'Organic &amp; biomolecular chemistry'
_journal_page_first 4077
_journal_page_last 4088
_journal_paper_doi 10.1039/d4ob00387j
_journal_volume 22
_journal_year 2024
_chemical_formula_moiety 'C14 H12 N2 O3'
_chemical_formula_sum 'C14 H12 N2 O3'
_chemical_formula_weight 256.26
_chemical_name_systematic 3-(methoxymethoxy)phenazin-2-ol
_space_group_crystal_system monoclinic
_space_group_IT_number 14
_space_group_name_Hall '-P 2yn'
_space_group_name_H-M_alt 'P 1 21/n 1'
_atom_sites_solution_hydrogens geom
_atom_sites_solution_primary dual
_audit_block_doi 10.5517/ccdc.csd.cc2j4y1p
_audit_creation_date 2024-01-15
_audit_creation_method
;
Olex2 1.3-ac4
(compiled 2020.11.27 svn.r5f609507 for Rigaku Oxford Diffraction, GUI svn.r6214)
;
_audit_update_record
;
2024-01-26 deposited with the CCDC.	2024-04-11 downloaded from the CCDC.
;
_cell_angle_alpha 90
_cell_angle_beta 115.944(7)
_cell_angle_gamma 90
_cell_formula_units_Z 8
_cell_length_a 23.4299(13)
_cell_length_b 4.9040(2)
_cell_length_c 23.6545(14)
_cell_measurement_reflns_used 5544
_cell_measurement_temperature 299.68(16)
_cell_measurement_theta_max 28.8840
_cell_measurement_theta_min 1.9250
_cell_volume 2444.0(3)
_computing_cell_refinement 'CrysAlisPro 1.171.42.35a (Rigaku OD, 2021)'
_computing_data_collection 'CrysAlisPro 1.171.42.35a (Rigaku OD, 2021)'
_computing_data_reduction 'CrysAlisPro 1.171.42.35a (Rigaku OD, 2021)'
_computing_molecular_graphics 'Olex2 1.3-ac4 (Dolomanov et al., 2009)'
_computing_publication_material 'Olex2 1.3-ac4 (Dolomanov et al., 2009)'
_computing_structure_refinement 'SHELXL 2018/3 (Sheldrick, 2015)'
_computing_structure_solution 'SHELXT 2018/2 (Sheldrick, 2018)'
_diffrn_ambient_environment air
_diffrn_ambient_temperature 299.68(16)
_diffrn_detector 'Hybrid Pixel Array Detector'
_diffrn_detector_area_resol_mean 10.0000
_diffrn_detector_type HyPix
_diffrn_measured_fraction_theta_full 0.999
_diffrn_measured_fraction_theta_max 0.829
_diffrn_measurement_details
;
List of Runs (angles in degrees, time in seconds):

  # Type    Start    End  Width  t~exp~   \w     \q     \k     \f   Frames
#--------------------------------------------------------------------------
  1  \w     -1.00  78.00   0.50   29.00    --    6.86  38.00 -30.00  158
  2  \w    -17.00  37.00   0.50   29.00    --    6.86 -99.00-150.00  108
  3  \w     -5.00  79.00   0.50   29.00    --    6.86  57.00-180.00  168
  4  \w     -8.00  74.00   0.50   29.00    --    6.86  77.00  30.00  164
;
_diffrn_measurement_device 'four-circle diffractometer'
_diffrn_measurement_device_type 'XtaLAB Synergy R, DW system, HyPix'
_diffrn_measurement_method '\w scans'
_diffrn_orient_matrix_type 'CrysAlisPro convention (1999,Acta A55,543-557)'
_diffrn_orient_matrix_UB_11 -0.0280915000
_diffrn_orient_matrix_UB_12 0.0208150000
_diffrn_orient_matrix_UB_13 0.0037781000
_diffrn_orient_matrix_UB_21 0.0175770000
_diffrn_orient_matrix_UB_22 -0.0149041000
_diffrn_orient_matrix_UB_23 0.0330085000
_diffrn_orient_matrix_UB_31 0.0059469000
_diffrn_orient_matrix_UB_32 0.1423383000
_diffrn_orient_matrix_UB_33 0.0029021000
_diffrn_radiation_monochromator mirror
_diffrn_radiation_probe x-ray
_diffrn_radiation_type 'Mo K\a'
_diffrn_radiation_wavelength 0.71073
_diffrn_reflns_av_R_equivalents 0.0412
_diffrn_reflns_av_unetI/netI 0.0446
_diffrn_reflns_Laue_measured_fraction_full 0.999
_diffrn_reflns_Laue_measured_fraction_max 0.829
_diffrn_reflns_limit_h_max 33
_diffrn_reflns_limit_h_min -31
_diffrn_reflns_limit_k_max 5
_diffrn_reflns_limit_k_min -7
_diffrn_reflns_limit_l_max 34
_diffrn_reflns_limit_l_min -31
_diffrn_reflns_number 26947
_diffrn_reflns_point_group_measured_fraction_full 0.999
_diffrn_reflns_point_group_measured_fraction_max 0.829
_diffrn_reflns_theta_full 25.242
_diffrn_reflns_theta_max 31.931
_diffrn_reflns_theta_min 1.915
_diffrn_source 'Rotating-anode X-ray tube'
_diffrn_source_type 'Rigaku (Mo) X-ray Source'
_exptl_absorpt_coefficient_mu 0.100
_exptl_absorpt_correction_T_max 1.00000
_exptl_absorpt_correction_T_min 0.95196
_exptl_absorpt_correction_type multi-scan
_exptl_absorpt_process_details
;
CrysAlisPro 1.171.42.35a (Rigaku Oxford Diffraction, 2021)
Empirical absorption correction using spherical harmonics,
implemented in SCALE3 ABSPACK scaling algorithm.
;
_exptl_crystal_colour 'clear light yellow'
_exptl_crystal_colour_lustre clear
_exptl_crystal_colour_modifier light
_exptl_crystal_colour_primary yellow
_exptl_crystal_density_diffrn 1.393
_exptl_crystal_description needle
_exptl_crystal_F_000 1072
_exptl_crystal_size_max 0.144
_exptl_crystal_size_mid 0.041
_exptl_crystal_size_min 0.013
_refine_diff_density_max 0.230
_refine_diff_density_min -0.157
_refine_diff_density_rms 0.034
_refine_ls_extinction_method none
_refine_ls_goodness_of_fit_ref 1.003
_refine_ls_hydrogen_treatment constr
_refine_ls_matrix_type full
_refine_ls_number_parameters 347
_refine_ls_number_reflns 6994
_refine_ls_number_restraints 0
_refine_ls_restrained_S_all 1.003
_refine_ls_R_factor_all 0.1106
_refine_ls_R_factor_gt 0.0490
_refine_ls_shift/su_max 0.001
_refine_ls_shift/su_mean 0.000
_refine_ls_structure_factor_coef Fsqd
_refine_ls_weighting_details 'w=1/[\s^2^(Fo^2^)+(0.0609P)^2^+0.1579P] where P=(Fo^2^+2Fc^2^)/3'
_refine_ls_weighting_scheme calc
_refine_ls_wR_factor_gt 0.1105
_refine_ls_wR_factor_ref 0.1313
_reflns_Friedel_coverage 0.000
_reflns_number_gt 3855
_reflns_number_total 6994
_reflns_threshold_expression 'I > 2\s(I)'
_cod_data_source_file d4ob00387j2.cif
_cod_data_source_block exp_3247
_cod_depositor_comments 'Adding full bibliography for 7159899--7159902.cif.'
_cod_database_code 7159901
_shelx_shelxl_version_number 2018/3
_chemical_oxdiff_formula C14H12N2O3
_shelx_space_group_comment
;
The symmetry employed for this shelxl refinement is uniquely defined
by the following loop, which should always be used as a source of
symmetry information in preference to the above space-group names.
They are only intended as comments.
;
_shelx_estimated_absorpt_t_max 0.999
_shelx_estimated_absorpt_t_min 0.986
_reflns_odcompleteness_completeness 99.57
_reflns_odcompleteness_iscentric 1
_reflns_odcompleteness_theta 27.82
_olex2_refinement_description
;
1. Fixed Uiso
 At 1.2 times of:
  All C(H) groups, All C(H,H) groups
 At 1.5 times of:
  All C(H,H,H) groups, All O(H) groups
2.a Secondary CH2 refined with riding coordinates:
 C13(H13A,H13B), C27(H27A,H27B)
2.b Aromatic/amide H refined with riding coordinates:
 C1(H1A), C4(H4), C5(H5), C6(H6), C7(H7), C8(H8), C15(H15), C18(H18), C19(H19),
  C20(H20), C21(H21), C22(H22)
2.c Idealised Me refined as rotating group:
 C14(H14A,H14B,H14C), C28(H28A,H28B,H28C)
2.d Idealised tetrahedral OH refined as rotating group:
 O1(H1), O4(H4A)
;
_olex2_submission_special_instructions 'No special instructions were received'
_oxdiff_exptl_absorpt_empirical_details
;
Empirical correction (ABSPACK) includes:
- Absorption correction using spherical harmonics
- Frame scaling
;
_oxdiff_exptl_absorpt_empirical_full_max 1.135
_oxdiff_exptl_absorpt_empirical_full_min 0.834

loop_
_space_group_symop_operation_xyz
'x, y, z'
'-x+1/2, y+1/2, -z+1/2'
'-x, -y, -z'
'x-1/2, -y-1/2, z-1/2'

loop_
_atom_site_label
_atom_site_type_symbol
_atom_site_fract_x
_atom_site_fract_y
_atom_site_fract_z
_atom_site_U_iso_or_equiv
_atom_site_adp_type
_atom_site_occupancy
_atom_site_site_symmetry_order
_atom_site_calc_flag
_atom_site_refinement_flags_posn
_atom_site_refinement_flags_adp
_atom_site_refinement_flags_occupancy
_atom_site_disorder_assembly
_atom_site_disorder_group
O1 O 0.74426(5) 0.3628(2) 0.34754(5) 0.0480(3) Uani 1 1 d . . . . .
H1 H 0.714401 0.334384 0.313160 0.072 Uiso 1 1 calc R U . . .
O2 O 0.83420(5) 0.3292(2) 0.46114(5) 0.0526(3) Uani 1 1 d . . . . .
O3 O 0.88640(6) 0.1406(3) 0.56123(6) 0.0732(4) Uani 1 1 d . . . . .
N1 N 0.85078(5) -0.2498(2) 0.27053(5) 0.0374(3) Uani 1 1 d . . . . .
N2 N 0.93795(5) -0.3667(2) 0.39621(6) 0.0435(3) Uani 1 1 d . . . . .
C1 C 0.79790(6) 0.0646(3) 0.30751(6) 0.0373(3) Uani 1 1 d . . . . .
H1A H 0.768285 0.098283 0.266369 0.045 Uiso 1 1 calc R U . . .
C2 C 0.79265(6) 0.1961(3) 0.35519(6) 0.0380(3) Uani 1 1 d . . . . .
C3 C 0.84163(7) 0.1617(3) 0.41898(6) 0.0396(3) Uani 1 1 d . . . . .
C4 C 0.88872(7) -0.0238(3) 0.43184(7) 0.0432(4) Uani 1 1 d . . . . .
H4 H 0.918624 -0.050521 0.473183 0.052 Uiso 1 1 calc R U . . .
C5 C 0.98509(7) -0.7117(3) 0.35802(8) 0.0502(4) Uani 1 1 d . . . . .
H5 H 1.013116 -0.757468 0.399023 0.060 Uiso 1 1 calc R U . . .
C6 C 0.98796(8) -0.8459(3) 0.30954(9) 0.0565(4) Uani 1 1 d . . . . .
H6 H 1.017893 -0.983157 0.317524 0.068 Uiso 1 1 calc R U . . .
C7 C 0.94609(8) -0.7804(4) 0.24684(9) 0.0561(4) Uani 1 1 d . . . . .
H7 H 0.948955 -0.873515 0.213931 0.067 Uiso 1 1 calc R U . . .
C8 C 0.90168(7) -0.5826(3) 0.23421(8) 0.0497(4) Uani 1 1 d . . . . .
H8 H 0.874341 -0.540987 0.192723 0.060 Uiso 1 1 calc R U . . .
C9 C 0.84755(6) -0.1231(3) 0.31890(6) 0.0354(3) Uani 1 1 d . . . . .
C10 C 0.89281(6) -0.1773(3) 0.38292(6) 0.0378(3) Uani 1 1 d . . . . .
C11 C 0.89672(6) -0.4396(3) 0.28361(7) 0.0383(3) Uani 1 1 d . . . . .
C12 C 0.93978(6) -0.5012(3) 0.34724(7) 0.0412(3) Uani 1 1 d . . . . .
C13 C 0.88583(9) 0.3508(4) 0.52244(7) 0.0612(5) Uani 1 1 d . . . . .
H13A H 0.925490 0.350632 0.518790 0.073 Uiso 1 1 calc R U . . .
H13B H 0.882742 0.522882 0.541143 0.073 Uiso 1 1 calc R U . . .
C14 C 0.84237(13) 0.1736(7) 0.58729(12) 0.1095(9) Uani 1 1 d . . . . .
H14A H 0.800494 0.198459 0.553996 0.164 Uiso 1 1 calc R U . . .
H14B H 0.853892 0.330462 0.614301 0.164 Uiso 1 1 calc R U . . .
H14C H 0.843038 0.014296 0.611143 0.164 Uiso 1 1 calc R U . . .
O4 O 0.78148(5) 0.6229(2) 0.66646(5) 0.0545(3) Uani 1 1 d . . . . .
H4A H 0.803676 0.644701 0.704195 0.082 Uiso 1 1 calc R U . . .
O5 O 0.70600(6) 0.6153(2) 0.54678(5) 0.0567(3) Uani 1 1 d . . . . .
O6 O 0.66096(6) 0.8009(3) 0.44516(5) 0.0644(4) Uani 1 1 d . . . . .
N3 N 0.64651(5) 1.2389(2) 0.70626(6) 0.0416(3) Uani 1 1 d . . . . .
N4 N 0.57482(6) 1.3036(3) 0.57494(6) 0.0477(3) Uani 1 1 d . . . . .
C15 C 0.71337(7) 0.9223(3) 0.68798(7) 0.0435(4) Uani 1 1 d . . . . .
H15 H 0.737901 0.904452 0.731090 0.052 Uiso 1 1 calc R U . . .
C16 C 0.72931(7) 0.7794(3) 0.64796(7) 0.0421(4) Uani 1 1 d . . . . .
C17 C 0.68847(7) 0.7901(3) 0.58124(7) 0.0446(4) Uani 1 1 d . . . . .
C18 C 0.63818(7) 0.9619(3) 0.55795(7) 0.0470(4) Uani 1 1 d . . . . .
H18 H 0.613365 0.971610 0.514745 0.056 Uiso 1 1 calc R U . . .
C19 C 0.51288(8) 1.6494(4) 0.59371(9) 0.0556(4) Uani 1 1 d . . . . .
H19 H 0.489324 1.674759 0.550670 0.067 Uiso 1 1 calc R U . . .
C20 C 0.49987(8) 1.7999(4) 0.63458(10) 0.0604(5) Uani 1 1 d . . . . .
H20 H 0.467061 1.926661 0.619336 0.072 Uiso 1 1 calc R U . . .
C21 C 0.53536(9) 1.7670(4) 0.69983(9) 0.0593(5) Uani 1 1 d . . . . .
H21 H 0.525952 1.873393 0.727206 0.071 Uiso 1 1 calc R U . . .
C22 C 0.58309(8) 1.5823(4) 0.72335(8) 0.0533(4) Uani 1 1 d . . . . .
H22 H 0.606087 1.562608 0.766623 0.064 Uiso 1 1 calc R U . . .
C23 C 0.66013(6) 1.0983(3) 0.66547(7) 0.0386(3) Uani 1 1 d . . . . .
C24 C 0.62282(7) 1.1271(3) 0.59859(7) 0.0410(3) Uani 1 1 d . . . . .
C25 C 0.59808(7) 1.4195(3) 0.68241(7) 0.0410(3) Uani 1 1 d . . . . .
C26 C 0.56248(7) 1.4524(3) 0.61630(7) 0.0439(4) Uani 1 1 d . . . . .
C27 C 0.66239(10) 0.5801(4) 0.48220(8) 0.0649(5) Uani 1 1 d . . . . .
H27A H 0.674069 0.418165 0.466132 0.078 Uiso 1 1 calc R U . . .
H27B H 0.620186 0.551367 0.479174 0.078 Uiso 1 1 calc R U . . .
C28 C 0.71806(11) 0.8306(5) 0.43809(11) 0.0870(7) Uani 1 1 d . . . . .
H28A H 0.716292 0.996417 0.415809 0.130 Uiso 1 1 calc R U . . .
H28B H 0.722652 0.678411 0.414878 0.130 Uiso 1 1 calc R U . . .
H28C H 0.753661 0.836914 0.478809 0.130 Uiso 1 1 calc R U . . .

loop_
_atom_site_aniso_label
_atom_site_aniso_U_11
_atom_site_aniso_U_22
_atom_site_aniso_U_33
_atom_site_aniso_U_23
_atom_site_aniso_U_13
_atom_site_aniso_U_12
O1 0.0453(6) 0.0548(7) 0.0361(6) -0.0037(5) 0.0106(4) 0.0115(5)
O2 0.0547(6) 0.0599(7) 0.0326(5) -0.0067(5) 0.0092(5) 0.0070(5)
O3 0.0786(9) 0.0941(10) 0.0381(6) 0.0073(7) 0.0174(6) 0.0278(8)
N1 0.0323(6) 0.0406(7) 0.0362(6) 0.0004(5) 0.0120(5) -0.0024(5)
N2 0.0372(6) 0.0432(7) 0.0398(7) 0.0046(6) 0.0072(5) 0.0016(5)
C1 0.0334(7) 0.0415(8) 0.0295(7) 0.0018(6) 0.0067(5) 0.0005(6)
C2 0.0365(7) 0.0376(8) 0.0345(7) 0.0025(6) 0.0106(6) -0.0001(6)
C3 0.0423(8) 0.0417(8) 0.0300(7) -0.0014(6) 0.0113(6) -0.0011(7)
C4 0.0402(7) 0.0493(9) 0.0290(7) 0.0036(7) 0.0048(6) -0.0003(7)
C5 0.0374(8) 0.0465(9) 0.0577(10) 0.0049(8) 0.0124(7) 0.0035(7)
C6 0.0442(9) 0.0477(9) 0.0775(12) 0.0025(9) 0.0265(9) 0.0057(8)
C7 0.0532(10) 0.0549(10) 0.0678(11) -0.0075(9) 0.0333(9) 0.0002(8)
C8 0.0452(8) 0.0541(10) 0.0500(9) -0.0023(8) 0.0209(7) 0.0006(7)
C9 0.0309(6) 0.0375(7) 0.0326(7) 0.0029(6) 0.0091(5) -0.0037(6)
C10 0.0333(7) 0.0376(7) 0.0349(7) 0.0046(6) 0.0079(5) -0.0010(6)
C11 0.0314(7) 0.0380(8) 0.0424(8) 0.0018(6) 0.0133(6) -0.0030(6)
C12 0.0319(7) 0.0393(8) 0.0466(8) 0.0031(7) 0.0118(6) -0.0023(6)
C13 0.0593(10) 0.0725(12) 0.0354(8) -0.0147(9) 0.0054(7) 0.0025(9)
C14 0.120(2) 0.156(3) 0.0646(15) 0.0146(16) 0.0517(15) 0.0304(19)
O4 0.0534(7) 0.0635(7) 0.0430(6) 0.0002(6) 0.0178(5) 0.0158(6)
O5 0.0686(7) 0.0570(7) 0.0408(6) -0.0052(5) 0.0205(5) 0.0113(6)
O6 0.0694(8) 0.0781(9) 0.0435(7) 0.0014(6) 0.0226(6) 0.0166(7)
N3 0.0383(6) 0.0452(7) 0.0395(7) -0.0001(6) 0.0154(5) -0.0016(5)
N4 0.0459(7) 0.0498(8) 0.0422(7) 0.0065(6) 0.0145(6) 0.0056(6)
C15 0.0427(8) 0.0487(9) 0.0341(7) 0.0021(7) 0.0123(6) 0.0018(7)
C16 0.0437(8) 0.0418(8) 0.0391(8) 0.0036(7) 0.0164(6) 0.0029(7)
C17 0.0518(9) 0.0439(8) 0.0399(8) -0.0030(7) 0.0215(7) -0.0013(7)
C18 0.0501(8) 0.0518(9) 0.0336(8) 0.0021(7) 0.0131(6) 0.0023(7)
C19 0.0468(9) 0.0580(10) 0.0597(10) 0.0113(9) 0.0213(8) 0.0086(8)
C20 0.0523(10) 0.0552(10) 0.0801(13) 0.0105(10) 0.0350(10) 0.0114(8)
C21 0.0609(11) 0.0542(10) 0.0758(13) -0.0034(9) 0.0420(10) 0.0017(9)
C22 0.0517(9) 0.0593(11) 0.0542(10) -0.0021(8) 0.0279(8) 0.0000(8)
C23 0.0373(7) 0.0398(8) 0.0371(8) 0.0002(6) 0.0149(6) -0.0043(6)
C24 0.0402(7) 0.0412(8) 0.0387(8) 0.0029(7) 0.0145(6) -0.0035(7)
C25 0.0363(7) 0.0418(8) 0.0463(8) 0.0004(7) 0.0193(6) -0.0047(6)
C26 0.0406(8) 0.0447(8) 0.0466(9) 0.0033(7) 0.0192(7) -0.0012(7)
C27 0.0746(12) 0.0629(12) 0.0489(10) -0.0147(9) 0.0192(9) -0.0033(10)
C28 0.0918(16) 0.1119(19) 0.0722(14) 0.0117(13) 0.0496(13) 0.0179(14)

loop_
_atom_type_symbol
_atom_type_description
_atom_type_scat_dispersion_real
_atom_type_scat_dispersion_imag
_atom_type_scat_source
C C 0.0033 0.0016 'International Tables Vol C Tables 4.2.6.8 and 6.1.1.4'
H H 0.0000 0.0000 'International Tables Vol C Tables 4.2.6.8 and 6.1.1.4'
N N 0.0061 0.0033 'International Tables Vol C Tables 4.2.6.8 and 6.1.1.4'
O O 0.0106 0.0060 'International Tables Vol C Tables 4.2.6.8 and 6.1.1.4'

loop_
_exptl_crystal_face_index_h
_exptl_crystal_face_index_k
_exptl_crystal_face_index_l
_exptl_crystal_face_perp_dist
-1 0 1 0.0130
1 0 -1 0.0149
1 -2 -2 0.0692
1 2 0 0.0685
-1 -2 -2 0.0697
0 0 -1 0.0056
0 0 1 0.0074
1 0 -2 0.0056

loop_
_geom_angle_atom_site_label_1
_geom_angle_atom_site_label_2
_geom_angle_atom_site_label_3
_geom_angle
_geom_angle_site_symmetry_1
_geom_angle_site_symmetry_3
_geom_angle_publ_flag
C2 O1 H1 109.5 . . ?
C3 O2 C13 117.74(12) . . ?
C13 O3 C14 113.95(17) . . ?
C9 N1 C11 117.57(12) . . ?
C10 N2 C12 117.15(12) . . ?
C2 C1 H1A 119.3 . . ?
C2 C1 C9 121.30(12) . . ?
C9 C1 H1A 119.3 . . ?
O1 C2 C1 123.88(12) . . ?
O1 C2 C3 116.56(12) . . ?
C1 C2 C3 119.55(13) . . ?
O2 C3 C2 113.29(12) . . ?
C4 C3 O2 126.32(12) . . ?
C4 C3 C2 120.39(13) . . ?
C3 C4 H4 119.6 . . ?
C3 C4 C10 120.74(13) . . ?
C10 C4 H4 119.6 . . ?
C6 C5 H5 119.6 . . ?
C6 C5 C12 120.84(15) . . ?
C12 C5 H5 119.6 . . ?
C5 C6 H6 119.6 . . ?
C5 C6 C7 120.80(15) . . ?
C7 C6 H6 119.6 . . ?
C6 C7 H7 119.7 . . ?
C8 C7 C6 120.51(17) . . ?
C8 C7 H7 119.7 . . ?
C7 C8 H8 119.8 . . ?
C7 C8 C11 120.40(16) . . ?
C11 C8 H8 119.8 . . ?
N1 C9 C1 119.39(12) . . ?
N1 C9 C10 121.55(12) . . ?
C1 C9 C10 119.04(13) . . ?
N2 C10 C4 120.36(12) . . ?
N2 C10 C9 121.12(13) . . ?
C4 C10 C9 118.52(13) . . ?
N1 C11 C8 119.88(13) . . ?
N1 C11 C12 120.69(14) . . ?
C8 C11 C12 119.42(13) . . ?
N2 C12 C5 120.16(13) . . ?
N2 C12 C11 121.83(13) . . ?
C5 C12 C11 118.01(14) . . ?
O2 C13 H13A 109.2 . . ?
O2 C13 H13B 109.2 . . ?
O3 C13 O2 112.19(15) . . ?
O3 C13 H13A 109.2 . . ?
O3 C13 H13B 109.2 . . ?
H13A C13 H13B 107.9 . . ?
O3 C14 H14A 109.5 . . ?
O3 C14 H14B 109.5 . . ?
O3 C14 H14C 109.5 . . ?
H14A C14 H14B 109.5 . . ?
H14A C14 H14C 109.5 . . ?
H14B C14 H14C 109.5 . . ?
C16 O4 H4A 109.5 . . ?
C17 O5 C27 116.96(13) . . ?
C27 O6 C28 112.95(15) . . ?
C23 N3 C25 117.34(13) . . ?
C24 N4 C26 117.13(13) . . ?
C16 C15 H15 119.4 . . ?
C16 C15 C23 121.28(14) . . ?
C23 C15 H15 119.4 . . ?
O4 C16 C15 123.86(13) . . ?
O4 C16 C17 116.72(13) . . ?
C15 C16 C17 119.42(13) . . ?
O5 C17 C16 113.66(13) . . ?
C18 C17 O5 125.72(14) . . ?
C18 C17 C16 120.63(14) . . ?
C17 C18 H18 119.6 . . ?
C17 C18 C24 120.88(14) . . ?
C24 C18 H18 119.6 . . ?
C20 C19 H19 119.9 . . ?
C20 C19 C26 120.27(17) . . ?
C26 C19 H19 119.9 . . ?
C19 C20 H20 119.6 . . ?
C19 C20 C21 120.80(16) . . ?
C21 C20 H20 119.6 . . ?
C20 C21 H21 119.6 . . ?
C22 C21 C20 120.85(17) . . ?
C22 C21 H21 119.6 . . ?
C21 C22 H22 119.9 . . ?
C21 C22 C25 120.29(17) . . ?
C25 C22 H22 119.9 . . ?
N3 C23 C15 119.57(13) . . ?
N3 C23 C24 121.43(13) . . ?
C15 C23 C24 118.98(13) . . ?
N4 C24 C18 120.27(14) . . ?
N4 C24 C23 121.32(14) . . ?
C18 C24 C23 118.42(13) . . ?
N3 C25 C22 119.91(14) . . ?
N3 C25 C26 120.92(14) . . ?
C22 C25 C26 119.15(14) . . ?
N4 C26 C19 119.58(15) . . ?
N4 C26 C25 121.79(13) . . ?
C19 C26 C25 118.63(15) . . ?
O5 C27 H27A 109.0 . . ?
O5 C27 H27B 109.0 . . ?
O6 C27 O5 112.95(15) . . ?
O6 C27 H27A 109.0 . . ?
O6 C27 H27B 109.0 . . ?
H27A C27 H27B 107.8 . . ?
O6 C28 H28A 109.5 . . ?
O6 C28 H28B 109.5 . . ?
O6 C28 H28C 109.5 . . ?
H28A C28 H28B 109.5 . . ?
H28A C28 H28C 109.5 . . ?
H28B C28 H28C 109.5 . . ?

loop_
_geom_bond_atom_site_label_1
_geom_bond_atom_site_label_2
_geom_bond_distance
_geom_bond_site_symmetry_2
_geom_bond_publ_flag
O1 H1 0.8200 . ?
O1 C2 1.3444(17) . ?
O2 C3 1.3607(17) . ?
O2 C13 1.4292(18) . ?
O3 C13 1.376(2) . ?
O3 C14 1.424(3) . ?
N1 C9 1.3331(18) . ?
N1 C11 1.3525(18) . ?
N2 C10 1.3375(18) . ?
N2 C12 1.350(2) . ?
C1 H1A 0.9300 . ?
C1 C2 1.351(2) . ?
C1 C9 1.4139(19) . ?
C2 C3 1.4517(18) . ?
C3 C4 1.358(2) . ?
C4 H4 0.9300 . ?
C4 C10 1.418(2) . ?
C5 H5 0.9300 . ?
C5 C6 1.349(2) . ?
C5 C12 1.422(2) . ?
C6 H6 0.9300 . ?
C6 C7 1.411(3) . ?
C7 H7 0.9300 . ?
C7 C8 1.357(2) . ?
C8 H8 0.9300 . ?
C8 C11 1.410(2) . ?
C9 C10 1.4432(18) . ?
C11 C12 1.430(2) . ?
C13 H13A 0.9700 . ?
C13 H13B 0.9700 . ?
C14 H14A 0.9600 . ?
C14 H14B 0.9600 . ?
C14 H14C 0.9600 . ?
O4 H4A 0.8200 . ?
O4 C16 1.3442(18) . ?
O5 C17 1.3640(18) . ?
O5 C27 1.429(2) . ?
O6 C27 1.384(2) . ?
O6 C28 1.426(2) . ?
N3 C23 1.3335(19) . ?
N3 C25 1.3528(19) . ?
N4 C24 1.3325(19) . ?
N4 C26 1.350(2) . ?
C15 H15 0.9300 . ?
C15 C16 1.355(2) . ?
C15 C23 1.415(2) . ?
C16 C17 1.445(2) . ?
C17 C18 1.354(2) . ?
C18 H18 0.9300 . ?
C18 C24 1.419(2) . ?
C19 H19 0.9300 . ?
C19 C20 1.353(2) . ?
C19 C26 1.423(2) . ?
C20 H20 0.9300 . ?
C20 C21 1.406(3) . ?
C21 H21 0.9300 . ?
C21 C22 1.355(2) . ?
C22 H22 0.9300 . ?
C22 C25 1.413(2) . ?
C23 C24 1.441(2) . ?
C25 C26 1.423(2) . ?
C27 H27A 0.9700 . ?
C27 H27B 0.9700 . ?
C28 H28A 0.9600 . ?
C28 H28B 0.9600 . ?
C28 H28C 0.9600 . ?

loop_
_geom_torsion_atom_site_label_1
_geom_torsion_atom_site_label_2
_geom_torsion_atom_site_label_3
_geom_torsion_atom_site_label_4
_geom_torsion
_geom_torsion_site_symmetry_1
_geom_torsion_site_symmetry_2
_geom_torsion_site_symmetry_3
_geom_torsion_site_symmetry_4
_geom_torsion_publ_flag
O1 C2 C3 O2 -6.60(19) . . . . ?
O1 C2 C3 C4 173.26(14) . . . . ?
O2 C3 C4 C10 -176.93(14) . . . . ?
N1 C9 C10 N2 -3.3(2) . . . . ?
N1 C9 C10 C4 176.44(13) . . . . ?
N1 C11 C12 N2 -2.6(2) . . . . ?
N1 C11 C12 C5 177.07(13) . . . . ?
C1 C2 C3 O2 172.82(13) . . . . ?
C1 C2 C3 C4 -7.3(2) . . . . ?
C1 C9 C10 N2 175.42(13) . . . . ?
C1 C9 C10 C4 -4.9(2) . . . . ?
C2 C1 C9 N1 179.57(13) . . . . ?
C2 C1 C9 C10 0.9(2) . . . . ?
C2 C3 C4 C10 3.2(2) . . . . ?
C3 O2 C13 O3 -82.55(19) . . . . ?
C3 C4 C10 N2 -177.54(14) . . . . ?
C3 C4 C10 C9 2.8(2) . . . . ?
C5 C6 C7 C8 -0.6(3) . . . . ?
C6 C5 C12 N2 -179.26(15) . . . . ?
C6 C5 C12 C11 1.1(2) . . . . ?
C6 C7 C8 C11 0.0(2) . . . . ?
C7 C8 C11 N1 -177.59(14) . . . . ?
C7 C8 C11 C12 1.2(2) . . . . ?
C8 C11 C12 N2 178.62(13) . . . . ?
C8 C11 C12 C5 -1.7(2) . . . . ?
C9 N1 C11 C8 179.09(13) . . . . ?
C9 N1 C11 C12 0.28(19) . . . . ?
C9 C1 C2 O1 -175.50(13) . . . . ?
C9 C1 C2 C3 5.1(2) . . . . ?
C10 N2 C12 C5 -177.81(13) . . . . ?
C10 N2 C12 C11 1.8(2) . . . . ?
C11 N1 C9 C1 -176.19(12) . . . . ?
C11 N1 C9 C10 2.47(19) . . . . ?
C12 N2 C10 C4 -178.74(13) . . . . ?
C12 N2 C10 C9 0.9(2) . . . . ?
C12 C5 C6 C7 0.1(3) . . . . ?
C13 O2 C3 C2 -168.06(14) . . . . ?
C13 O2 C3 C4 12.1(2) . . . . ?
C14 O3 C13 O2 -79.3(2) . . . . ?
O4 C16 C17 O5 6.2(2) . . . . ?
O4 C16 C17 C18 -173.86(15) . . . . ?
O5 C17 C18 C24 177.36(14) . . . . ?
N3 C23 C24 N4 2.7(2) . . . . ?
N3 C23 C24 C18 -177.10(14) . . . . ?
N3 C25 C26 N4 0.9(2) . . . . ?
N3 C25 C26 C19 -178.67(14) . . . . ?
C15 C16 C17 O5 -173.31(14) . . . . ?
C15 C16 C17 C18 6.6(2) . . . . ?
C15 C23 C24 N4 -175.50(14) . . . . ?
C15 C23 C24 C18 4.7(2) . . . . ?
C16 C15 C23 N3 -178.95(14) . . . . ?
C16 C15 C23 C24 -0.7(2) . . . . ?
C16 C17 C18 C24 -2.6(2) . . . . ?
C17 O5 C27 O6 74.4(2) . . . . ?
C17 C18 C24 N4 177.17(15) . . . . ?
C17 C18 C24 C23 -3.0(2) . . . . ?
C19 C20 C21 C22 -0.5(3) . . . . ?
C20 C19 C26 N4 179.90(15) . . . . ?
C20 C19 C26 C25 -0.5(2) . . . . ?
C20 C21 C22 C25 0.1(3) . . . . ?
C21 C22 C25 N3 178.86(15) . . . . ?
C21 C22 C25 C26 0.1(2) . . . . ?
C22 C25 C26 N4 179.70(14) . . . . ?
C22 C25 C26 C19 0.1(2) . . . . ?
C23 N3 C25 C22 -177.45(13) . . . . ?
C23 N3 C25 C26 1.3(2) . . . . ?
C23 C15 C16 O4 175.65(14) . . . . ?
C23 C15 C16 C17 -4.9(2) . . . . ?
C24 N4 C26 C19 178.28(14) . . . . ?
C24 N4 C26 C25 -1.3(2) . . . . ?
C25 N3 C23 C15 175.17(13) . . . . ?
C25 N3 C23 C24 -3.0(2) . . . . ?
C26 N4 C24 C18 179.40(14) . . . . ?
C26 N4 C24 C23 -0.4(2) . . . . ?
C26 C19 C20 C21 0.7(3) . . . . ?
C27 O5 C17 C16 169.79(14) . . . . ?
C27 O5 C17 C18 -10.1(2) . . . . ?
C28 O6 C27 O5 68.7(2) . . . . ?

loop_
_exptl_oxdiff_crystal_face_indexfrac_h
_exptl_oxdiff_crystal_face_indexfrac_k
_exptl_oxdiff_crystal_face_indexfrac_l
_exptl_oxdiff_crystal_face_x
_exptl_oxdiff_crystal_face_y
_exptl_oxdiff_crystal_face_z
-0.9995 0.0000 0.9993 0.0319 0.0154 -0.0030
0.9995 -0.0000 -0.9993 -0.0319 -0.0154 0.0030
1.0002 -1.9990 -1.9976 -0.0773 -0.0186 -0.2844
0.9988 1.9990 -0.0011 0.0135 -0.0123 0.2905
-0.9988 -1.9990 -1.9981 -0.0211 -0.0537 -0.2963
0.0000 -0.0000 -0.9996 -0.0038 -0.0330 -0.0029
-0.0000 0.0000 0.9996 0.0038 0.0330 0.0029
0.9996 -0.0000 -1.9989 -0.0356 -0.0484 0.0001
